data_1554632
loop_
_publ_author_name
'Lu, Guang-Zhao'
'Wu, Ruixia'
'Liu, Liang'
'Zhou, Liang'
'Zheng, You-Xuan'
'Zhang, Wen-Wei'
'Zuo, Jing-Lin'
'Zhang, Hongjie'

_publ_section_title
;
 A series of red iridium(iii) complexes using flexible dithiocarbamate
 derivatives as ancillary ligands for highly efficient phosphorescent
 OLEDs
;
_journal_issue 5
_journal_name_full 'Materials Chemistry Frontiers'
_journal_page_first 860
_journal_paper_doi 10.1039/C9QM00088G
_journal_volume 3
_journal_year 2019
_chemical_formula_sum 'C39 H32 F6 Ir N3 O0 S2'
_chemical_formula_weight 912.99
_space_group_crystal_system monoclinic
_space_group_IT_number 15
_space_group_name_Hall '-C 2yc'
_space_group_name_H-M_alt 'C 1 2/c 1'
_atom_sites_solution_hydrogens mixed
_audit_creation_method SHELXL-2016/6
_audit_update_record
;
2018-03-26 deposited with the CCDC.	2019-03-19 downloaded from the CCDC.
;
_cell_angle_alpha 90
_cell_angle_beta 97.214(4)
_cell_angle_gamma 90
_cell_formula_units_Z 8
_cell_length_a 26.026(4)
_cell_length_b 12.9400(14)
_cell_length_c 22.386(3)
_cell_measurement_reflns_used 5243
_cell_measurement_temperature 296(2)
_cell_measurement_theta_max 23.90
_cell_measurement_theta_min 2.26
_cell_volume 7479.4(17)
_computing_cell_refinement 'Bruker SAINT'
_computing_data_collection 'Bruker APEX2'
_computing_data_reduction 'Bruker SAINT'
_computing_molecular_graphics 'Bruker SHELXTL'
_computing_publication_material 'Bruker SHELXTL'
_computing_structure_refinement 'SHELXL-2016/6 (Sheldrick, 2016)'
_computing_structure_solution 'SHELXT 2014/5 (Sheldrick, 2014)'
_diffrn_ambient_temperature 296(2)
_diffrn_measured_fraction_theta_full 1.000
_diffrn_measured_fraction_theta_max 1.000
_diffrn_measurement_device_type 'Bruker APEX-II CCD'
_diffrn_measurement_method '\f and \w scans'
_diffrn_radiation_type MoK\a
_diffrn_radiation_wavelength 0.71073
_diffrn_reflns_av_R_equivalents 0.0458
_diffrn_reflns_av_unetI/netI 0.0501
_diffrn_reflns_Laue_measured_fraction_full 1.000
_diffrn_reflns_Laue_measured_fraction_max 1.000
_diffrn_reflns_limit_h_max 29
_diffrn_reflns_limit_h_min -30
_diffrn_reflns_limit_k_max 10
_diffrn_reflns_limit_k_min -15
_diffrn_reflns_limit_l_max 26
_diffrn_reflns_limit_l_min -26
_diffrn_reflns_number 20676
_diffrn_reflns_point_group_measured_fraction_full 1.000
_diffrn_reflns_point_group_measured_fraction_max 1.000
_diffrn_reflns_theta_full 25.009
_diffrn_reflns_theta_max 25.009
_diffrn_reflns_theta_min 1.577
_exptl_absorpt_coefficient_mu 3.744
_exptl_crystal_density_diffrn 1.622
_exptl_crystal_F_000 3600
_exptl_crystal_size_max 0.270
_exptl_crystal_size_mid 0.250
_exptl_crystal_size_min 0.220
_refine_diff_density_max 1.080
_refine_diff_density_min -0.996
_refine_diff_density_rms 0.122
_refine_ls_extinction_method none
_refine_ls_goodness_of_fit_ref 1.021
_refine_ls_hydrogen_treatment constr
_refine_ls_matrix_type full
_refine_ls_number_parameters 547
_refine_ls_number_reflns 6595
_refine_ls_number_restraints 330
_refine_ls_restrained_S_all 1.003
_refine_ls_R_factor_all 0.0743
_refine_ls_R_factor_gt 0.0466
_refine_ls_shift/su_max 0.002
_refine_ls_shift/su_mean 0.000
_refine_ls_structure_factor_coef Fsqd
_refine_ls_weighting_details 'w=1/[\s^2^(Fo^2^)+(0.0710P)^2^+38.5475P] where P=(Fo^2^+2Fc^2^)/3'
_refine_ls_weighting_scheme calc
_refine_ls_wR_factor_gt 0.1200
_refine_ls_wR_factor_ref 0.1376
_reflns_Friedel_coverage 0.000
_reflns_number_gt 4520
_reflns_number_total 6595
_reflns_threshold_expression 'I > 2\s(I)'
_cod_data_source_file c9qm00088g2.cif
_cod_data_source_block 11_a
_cod_original_cell_volume 7479.4(16)
_cod_original_sg_symbol_H-M 'C 2/c'
_cod_database_code 1554632
_shelx_shelxl_version_number 2016/6
_shelx_space_group_comment
;
The symmetry employed for this shelxl refinement is uniquely defined
by the following loop, which should always be used as a source of
symmetry information in preference to the above space-group names.
They are only intended as comments.
;
_shelx_estimated_absorpt_t_min 0.431
_shelx_estimated_absorpt_t_max 0.493

loop_
_space_group_symop_operation_xyz
'x, y, z'
'-x, y, -z+1/2'
'x+1/2, y+1/2, z'
'-x+1/2, y+1/2, -z+1/2'
'-x, -y, -z'
'x, -y, z-1/2'
'-x+1/2, -y+1/2, -z'
'x+1/2, -y+1/2, z-1/2'

loop_
_atom_site_label
_atom_site_type_symbol
_atom_site_fract_x
_atom_site_fract_y
_atom_site_fract_z
_atom_site_U_iso_or_equiv
_atom_site_adp_type
_atom_site_occupancy
_atom_site_site_symmetry_order
_atom_site_calc_flag
_atom_site_refinement_flags_posn
_atom_site_refinement_flags_adp
_atom_site_refinement_flags_occupancy
_atom_site_disorder_assembly
_atom_site_disorder_group
C1 C 0.5443(5) 0.1902(10) 0.6411(6) 0.095 Uani 1 1 d . U . . .
C2 C 0.5833(4) 0.2697(7) 0.6679(4) 0.066(2) Uani 1 1 d . U . . .
C3 C 0.5918(4) 0.2882(7) 0.7277(4) 0.070(2) Uani 1 1 d . U . . .
H3A H 0.573133 0.251147 0.753243 0.084 Uiso 1 1 calc R U . . .
C4 C 0.6275(4) 0.3604(7) 0.7519(4) 0.068(2) Uani 1 1 d . U . . .
H4A H 0.632255 0.372461 0.793184 0.081 Uiso 1 1 calc R U . . .
C5 C 0.6564(3) 0.4155(6) 0.7139(3) 0.0497(19) Uani 1 1 d . U . . .
C6 C 0.6088(3) 0.3286(6) 0.6281(4) 0.057(2) Uani 1 1 d . U . . .
H6A H 0.601607 0.317926 0.586819 0.068 Uiso 1 1 calc R U . . .
C7 C 0.6448(3) 0.4030(6) 0.6503(3) 0.0473(18) Uani 1 1 d . U . . .
C8 C 0.6946(3) 0.4956(5) 0.7333(4) 0.0480(18) Uani 1 1 d . U . . .
C9 C 0.7213(3) 0.5138(6) 0.7930(4) 0.055(2) Uani 1 1 d . U . . .
C10 C 0.7220(4) 0.4386(8) 0.8395(4) 0.071(3) Uani 1 1 d . U . . .
H10A H 0.705109 0.375573 0.832684 0.085 Uiso 1 1 calc R U . . .
C11 C 0.7483(5) 0.4624(10) 0.8945(6) 0.101(4) Uani 1 1 d . U . . .
H11A H 0.748840 0.413434 0.925012 0.121 Uiso 1 1 calc R U . . .
C12 C 0.7736(5) 0.5523(9) 0.9074(6) 0.097(3) Uani 1 1 d . U . . .
H12A H 0.789470 0.565125 0.946252 0.117 Uiso 1 1 calc R U . . .
C13 C 0.7757(4) 0.6246(8) 0.8632(5) 0.083(3) Uani 1 1 d . U . . .
H13A H 0.793063 0.686712 0.871447 0.100 Uiso 1 1 calc R U . . .
C14 C 0.7505(4) 0.6028(7) 0.8037(4) 0.065(2) Uani 1 1 d . U . . .
C15 C 0.7540(4) 0.6708(8) 0.7554(4) 0.074(3) Uani 1 1 d . U . . .
H15A H 0.770064 0.734650 0.762356 0.089 Uiso 1 1 calc R U . . .
C16 C 0.7342(3) 0.6439(6) 0.6989(4) 0.062(2) Uani 1 1 d . U . . .
H16A H 0.740198 0.686461 0.667036 0.075 Uiso 1 1 calc R U . . .
C17 C 0.5424(5) 0.7990(10) 0.6580(6) 0.092(3) Uani 1 1 d . U . . .
C18 C 0.5556(4) 0.7143(7) 0.6151(4) 0.065(2) Uani 1 1 d . U . . .
C19 C 0.5233(4) 0.6924(7) 0.5647(4) 0.075(3) Uani 1 1 d . U . . .
H19A H 0.491452 0.725794 0.557762 0.090 Uiso 1 1 calc R U . . .
C20 C 0.5367(4) 0.6211(6) 0.5233(4) 0.063(2) Uani 1 1 d . U . . .
H20A H 0.513723 0.605983 0.489124 0.076 Uiso 1 1 calc R U . . .
C21 C 0.5854(3) 0.5711(6) 0.5329(3) 0.0494(19) Uani 1 1 d . U . . .
C22 C 0.6178(3) 0.5886(5) 0.5886(3) 0.0418(17) Uani 1 1 d . U . . .
C23 C 0.6011(3) 0.6625(6) 0.6279(4) 0.054(2) Uani 1 1 d . U . . .
H23A H 0.621940 0.676448 0.663886 0.065 Uiso 1 1 calc R U . . .
C24 C 0.6067(3) 0.4989(5) 0.4916(4) 0.0461(17) Uani 1 1 d . U . . .
C25 C 0.5893(3) 0.4761(6) 0.4299(4) 0.055(2) Uani 1 1 d . U . . .
C26 C 0.5506(4) 0.5342(8) 0.3945(4) 0.071(3) Uani 1 1 d . U . . .
H26A H 0.534881 0.589316 0.411657 0.086 Uiso 1 1 calc R U . . .
C27 C 0.5362(5) 0.5101(8) 0.3352(6) 0.094(4) Uani 1 1 d . U . . .
H27A H 0.509894 0.547405 0.312892 0.113 Uiso 1 1 calc R U . . .
C28 C 0.5604(5) 0.4311(9) 0.3082(6) 0.104(4) Uani 1 1 d . U . . .
H28A H 0.550364 0.416455 0.267725 0.125 Uiso 1 1 calc R U . . .
C29 C 0.5977(4) 0.3756(9) 0.3389(5) 0.088(3) Uani 1 1 d . U . . .
H29A H 0.613006 0.321724 0.320183 0.106 Uiso 1 1 calc R U . . .
C30 C 0.6144(4) 0.3988(7) 0.4014(4) 0.064(2) Uani 1 1 d . U . . .
C31 C 0.6557(4) 0.3442(7) 0.4326(4) 0.075(3) Uani 1 1 d . U . . .
H31A H 0.670958 0.289255 0.414702 0.089 Uiso 1 1 calc R U . . .
C32 C 0.6729(4) 0.3737(7) 0.4899(4) 0.063(2) Uani 1 1 d . U . . .
H32A H 0.701309 0.339463 0.510338 0.076 Uiso 1 1 calc R U . . .
C33 C 0.7895(3) 0.5314(6) 0.5763(3) 0.0467(18) Uani 1 1 d . U . . .
C34 C 0.8656(9) 0.6377(14) 0.5590(10) 0.058(6) Uani 0.54(3) 1 d . U P A 1
H34A H 0.902637 0.621709 0.566082 0.069 Uiso 0.54(3) 1 calc R U P A 1
C35 C 0.8510(12) 0.6588(16) 0.4887(10) 0.081(7) Uani 0.54(3) 1 d . U P A 1
H35A H 0.868740 0.719629 0.477585 0.121 Uiso 0.54(3) 1 calc R U P A 1
H35B H 0.861264 0.600706 0.466282 0.121 Uiso 0.54(3) 1 calc R U P A 1
H35C H 0.814307 0.668927 0.479814 0.121 Uiso 0.54(3) 1 calc R U P A 1
C36 C 0.8560(10) 0.7317(19) 0.5978(12) 0.077(7) Uani 0.54(3) 1 d . U P A 1
H36A H 0.875773 0.789317 0.586128 0.116 Uiso 0.54(3) 1 calc R U P A 1
H36B H 0.819871 0.748795 0.592044 0.116 Uiso 0.54(3) 1 calc R U P A 1
H36C H 0.866528 0.715788 0.639403 0.116 Uiso 0.54(3) 1 calc R U P A 1
C37 C 0.8799(6) 0.4767(11) 0.5970(7) 0.111(4) Uani 1 1 d . U . . .
H37A H 0.858887 0.419248 0.600713 0.133 Uiso 1 1 d R U . B .
C38 C 0.9139(11) 0.435(2) 0.5513(12) 0.108(9) Uani 0.5 1 d . U P B 1
H38A H 0.893905 0.431357 0.512295 0.162 Uiso 0.5 1 calc R U P B 1
H38B H 0.942832 0.480545 0.549621 0.162 Uiso 0.5 1 calc R U P B 1
H38C H 0.926202 0.367452 0.563399 0.162 Uiso 0.5 1 calc R U P B 1
C39 C 0.9001(7) 0.4904(10) 0.6594(8) 0.148(7) Uani 1 1 d . U . . .
H39A H 0.885032 0.550987 0.674790 0.222 Uiso 1 1 calc R U . . .
H39B H 0.891703 0.431051 0.681970 0.222 Uiso 1 1 calc R U . . .
H39C H 0.937044 0.498307 0.662940 0.222 Uiso 1 1 calc R U . . .
C34' C 0.8468(10) 0.6585(15) 0.5364(11) 0.050(6) Uani 0.46(3) 1 d . U P A 2
H34B H 0.812681 0.678630 0.516203 0.059 Uiso 0.46(3) 1 calc R U P A 2
C35' C 0.8800(15) 0.645(2) 0.4897(12) 0.095(9) Uani 0.46(3) 1 d . U P A 2
H35D H 0.866841 0.590100 0.463306 0.143 Uiso 0.46(3) 1 calc R U P A 2
H35E H 0.880852 0.707942 0.467076 0.143 Uiso 0.46(3) 1 calc R U P A 2
H35F H 0.914445 0.628199 0.507731 0.143 Uiso 0.46(3) 1 calc R U P A 2
C36' C 0.8631(13) 0.739(3) 0.5783(16) 0.094(10) Uani 0.46(3) 1 d . U P A 2
H36D H 0.839419 0.743432 0.607854 0.140 Uiso 0.46(3) 1 calc R U P A 2
H36E H 0.897192 0.723763 0.597999 0.140 Uiso 0.46(3) 1 calc R U P A 2
H36F H 0.863599 0.803505 0.557343 0.140 Uiso 0.46(3) 1 calc R U P A 2
C38' C 0.8900(11) 0.401(2) 0.5555(12) 0.098(8) Uani 0.5 1 d . U P B 2
H38D H 0.869877 0.414562 0.517411 0.147 Uiso 0.5 1 calc R U P B 2
H38E H 0.926129 0.401517 0.550877 0.147 Uiso 0.5 1 calc R U P B 2
H38F H 0.880788 0.334260 0.569907 0.147 Uiso 0.5 1 calc R U P B 2
F1 F 0.5425(7) 0.1737(14) 0.5846(8) 0.125(6) Uani 0.489(16) 1 d . U P C 1
F2 F 0.4959(6) 0.2250(12) 0.6480(8) 0.116(6) Uani 0.489(16) 1 d . U P C 1
F3 F 0.5472(6) 0.1042(12) 0.6747(7) 0.107(6) Uani 0.489(16) 1 d . U P C 1
F4 F 0.4953(5) 0.7832(11) 0.6753(6) 0.106(5) Uani 0.559(17) 1 d . U P D 1
F5 F 0.5362(5) 0.8884(9) 0.6284(5) 0.093(5) Uani 0.559(17) 1 d . U P D 1
F6 F 0.5769(6) 0.8125(11) 0.7054(6) 0.115(5) Uani 0.559(17) 1 d . U P D 1
F1' F 0.5682(6) 0.1117(12) 0.6197(7) 0.121(6) Uani 0.511(16) 1 d . U P C 2
F2' F 0.5121(6) 0.2196(12) 0.5935(7) 0.113(6) Uani 0.511(16) 1 d . U P C 2
F3' F 0.5160(8) 0.1534(15) 0.6830(9) 0.147(7) Uani 0.511(16) 1 d . U P C 2
F4' F 0.4953(12) 0.831(2) 0.6480(13) 0.184(11) Uani 0.441(17) 1 d . U P D 2
F5' F 0.5754(9) 0.8752(14) 0.6573(9) 0.126(8) Uani 0.441(17) 1 d . U P D 2
F6' F 0.5498(6) 0.7699(12) 0.7146(7) 0.091(6) Uani 0.441(17) 1 d . U P D 2
Ir1 Ir 0.68181(2) 0.50327(2) 0.60180(2) 0.04195(13) Uani 1 1 d . . . . .
N1 N 0.7055(2) 0.5558(4) 0.6872(3) 0.0458(15) Uani 1 1 d . . . . .
N2 N 0.6504(2) 0.4516(5) 0.5190(3) 0.0471(15) Uani 1 1 d . . . . .
N3 N 0.8387(3) 0.5488(6) 0.5721(3) 0.0645(19) Uani 1 1 d . . . . .
S1 S 0.73998(8) 0.61557(15) 0.55367(9) 0.0504(5) Uani 1 1 d . . . . .
S2 S 0.76688(8) 0.41893(15) 0.60728(10) 0.0555(5) Uani 1 1 d . . . . .

loop_
_atom_site_aniso_label
_atom_site_aniso_U_11
_atom_site_aniso_U_22
_atom_site_aniso_U_33
_atom_site_aniso_U_23
_atom_site_aniso_U_13
_atom_site_aniso_U_12
C1 0.095 0.095 0.095 0.001 0.012 -0.001
C2 0.065(3) 0.065(2) 0.067(2) 0.0006(10) 0.0083(11) -0.0005(10)
C3 0.070(3) 0.070(3) 0.070(3) 0.0017(10) 0.0093(11) -0.0010(10)
C4 0.068(3) 0.068(3) 0.068(3) 0.0012(10) 0.0089(11) -0.0004(10)
C5 0.049(2) 0.050(2) 0.050(2) 0.0014(10) 0.0069(10) 0.0004(10)
C6 0.057(2) 0.056(2) 0.057(2) 0.0003(10) 0.0073(10) -0.0005(10)
C7 0.047(2) 0.047(2) 0.048(2) 0.0007(10) 0.0063(10) -0.0003(10)
C8 0.048(2) 0.048(2) 0.048(2) 0.0004(10) 0.0064(10) 0.0004(10)
C9 0.055(2) 0.055(2) 0.055(2) 0.0004(10) 0.0072(10) 0.0004(10)
C10 0.071(3) 0.072(3) 0.071(3) 0.0003(10) 0.0090(11) -0.0002(10)
C11 0.101(4) 0.101(4) 0.100(4) 0.0008(10) 0.0126(11) 0.0000(10)
C12 0.097(4) 0.098(4) 0.097(4) -0.0002(10) 0.0119(11) 0.0001(10)
C13 0.083(3) 0.083(3) 0.083(3) -0.0003(10) 0.0103(11) -0.0003(10)
C14 0.065(2) 0.066(2) 0.065(2) 0.0000(10) 0.0084(11) -0.0002(10)
C15 0.075(3) 0.074(3) 0.074(3) 0.0003(10) 0.0091(11) -0.0011(10)
C16 0.063(2) 0.062(2) 0.062(2) 0.0003(10) 0.0078(10) -0.0011(10)
C17 0.092(3) 0.092(3) 0.092(3) 0.0000(10) 0.0113(11) 0.0008(10)
C18 0.065(2) 0.065(2) 0.065(2) -0.0003(10) 0.0088(11) 0.0006(10)
C19 0.074(3) 0.075(3) 0.075(3) 0.0002(10) 0.0094(11) 0.0009(10)
C20 0.063(2) 0.063(2) 0.063(2) 0.0000(10) 0.0071(10) 0.0005(10)
C21 0.049(2) 0.049(2) 0.050(2) 0.0008(10) 0.0060(10) 0.0002(10)
C22 0.0420(19) 0.0418(18) 0.0417(19) 0.0006(10) 0.0058(10) 0.0002(10)
C23 0.054(2) 0.054(2) 0.054(2) 0.0004(10) 0.0068(10) 0.0001(10)
C24 0.046(2) 0.0457(19) 0.0464(19) 0.0005(10) 0.0049(10) -0.0007(10)
C25 0.055(2) 0.055(2) 0.055(2) 0.0000(10) 0.0059(10) -0.0005(10)
C26 0.071(3) 0.071(3) 0.071(3) -0.0002(10) 0.0081(11) -0.0003(10)
C27 0.095(4) 0.094(4) 0.094(4) 0.0000(10) 0.0111(11) 0.0003(10)
C28 0.104(4) 0.104(4) 0.104(4) -0.0006(10) 0.0127(11) -0.0002(10)
C29 0.088(3) 0.088(3) 0.088(3) -0.0011(10) 0.0107(11) -0.0001(10)
C30 0.064(2) 0.064(2) 0.064(2) -0.0007(10) 0.0079(11) -0.0006(10)
C31 0.075(3) 0.074(3) 0.075(3) -0.0013(10) 0.0094(11) 0.0001(10)
C32 0.063(2) 0.063(2) 0.063(2) -0.0005(10) 0.0074(10) 0.0000(10)
C33 0.047(2) 0.047(2) 0.046(2) -0.0002(10) 0.0062(10) -0.0003(10)
C34 0.058(6) 0.058(6) 0.058(6) 0.0000(10) 0.0074(13) -0.0002(10)
C35 0.081(7) 0.081(7) 0.081(7) 0.001(2) 0.011(2) 0.000(2)
C36 0.078(7) 0.077(7) 0.077(7) -0.001(2) 0.010(2) -0.001(2)
C37 0.110(4) 0.111(4) 0.111(4) -0.0005(10) 0.0140(12) 0.0003(10)
C38 0.108(9) 0.108(9) 0.109(9) -0.001(2) 0.014(2) 0.001(2)
C39 0.148(7) 0.147(7) 0.148(7) 0.001(2) 0.018(2) 0.000(2)
C34' 0.049(6) 0.050(6) 0.050(6) 0.0001(10) 0.0063(13) -0.0001(10)
C35' 0.095(9) 0.095(9) 0.095(9) 0.001(2) 0.012(2) 0.000(2)
C36' 0.094(10) 0.093(10) 0.094(10) 0.000(2) 0.012(2) -0.001(2)
C38' 0.098(8) 0.097(8) 0.099(8) 0.000(2) 0.013(2) 0.001(2)
F1 0.125(7) 0.125(7) 0.125(7) -0.002(2) 0.016(2) -0.005(2)
F2 0.114(7) 0.115(7) 0.118(7) -0.001(2) 0.013(2) -0.001(2)
F3 0.107(6) 0.103(6) 0.109(6) 0.002(2) 0.012(2) -0.004(2)
F4 0.107(5) 0.107(5) 0.107(5) -0.002(2) 0.019(2) 0.002(2)
F5 0.095(5) 0.089(5) 0.094(5) -0.001(2) 0.012(2) 0.000(2)
F6 0.115(5) 0.116(5) 0.115(5) -0.005(2) 0.013(2) 0.003(2)
F1' 0.120(6) 0.119(6) 0.123(7) -0.003(2) 0.013(2) -0.002(2)
F2' 0.112(6) 0.111(6) 0.115(6) 0.000(2) 0.010(2) -0.002(2)
F3' 0.146(7) 0.147(7) 0.148(7) 0.001(2) 0.020(2) -0.004(2)
F4' 0.183(11) 0.184(11) 0.184(11) 0.000(2) 0.023(2) 0.002(2)
F5' 0.127(8) 0.125(8) 0.126(8) -0.002(2) 0.017(2) -0.001(2)
F6' 0.093(6) 0.091(6) 0.090(6) -0.002(2) 0.014(2) 0.001(2)
Ir1 0.0422(2) 0.04071(19) 0.04268(19) 0.00539(13) 0.00423(13) -0.00050(13)
N1 0.055(4) 0.040(3) 0.042(4) 0.006(3) 0.008(3) -0.004(3)
N2 0.047(4) 0.041(3) 0.053(4) 0.001(3) 0.008(3) -0.003(3)
N3 0.052(5) 0.068(5) 0.077(5) -0.012(4) 0.019(4) -0.014(4)
S1 0.0567(13) 0.0480(11) 0.0461(11) 0.0091(8) 0.0051(9) -0.0038(9)
S2 0.0508(13) 0.0473(11) 0.0676(14) 0.0124(9) 0.0041(10) 0.0041(9)

loop_
_atom_type_symbol
_atom_type_description
_atom_type_scat_dispersion_real
_atom_type_scat_dispersion_imag
_atom_type_scat_source
C C 0.0033 0.0016 'International Tables Vol C Tables 4.2.6.8 and 6.1.1.4'
H H 0.0000 0.0000 'International Tables Vol C Tables 4.2.6.8 and 6.1.1.4'
F F 0.0171 0.0103 'International Tables Vol C Tables 4.2.6.8 and 6.1.1.4'
Ir Ir -1.4442 7.9887 'International Tables Vol C Tables 4.2.6.8 and 6.1.1.4'
N N 0.0061 0.0033 'International Tables Vol C Tables 4.2.6.8 and 6.1.1.4'
O O 0.0106 0.0060 'International Tables Vol C Tables 4.2.6.8 and 6.1.1.4'
S S 0.1246 0.1234 'International Tables Vol C Tables 4.2.6.8 and 6.1.1.4'

loop_
_geom_angle_atom_site_label_1
_geom_angle_atom_site_label_2
_geom_angle_atom_site_label_3
_geom_angle
F1 C1 F3 114.2(14)
F2' C1 F1' 102.0(13)
F2' C1 F3' 108.3(15)
F1' C1 F3' 107.8(14)
F1 C1 F2 104.3(14)
F3 C1 F2 101.4(13)
F1 C1 C2 116.4(13)
F3 C1 C2 110.8(12)
F2' C1 C2 116.6(12)
F1' C1 C2 110.3(12)
F3' C1 C2 111.2(13)
F2 C1 C2 108.2(12)
C3 C2 C6 120.1(9)
C3 C2 C1 122.1(9)
C6 C2 C1 117.7(9)
C2 C3 C4 122.0(9)
C2 C3 H3A 119.0
C4 C3 H3A 119.0
C3 C4 C5 119.5(9)
C3 C4 H4A 120.3
C5 C4 H4A 120.3
C4 C5 C7 119.0(7)
C4 C5 C8 125.2(8)
C7 C5 C8 115.4(7)
C7 C6 C2 120.1(8)
C7 C6 H6A 120.0
C2 C6 H6A 120.0
C5 C7 C6 119.0(7)
C5 C7 Ir1 114.1(5)
C6 C7 Ir1 126.9(6)
N1 C8 C9 119.3(7)
N1 C8 C5 112.4(7)
C9 C8 C5 128.3(7)
C14 C9 C10 119.1(9)
C14 C9 C8 119.1(8)
C10 C9 C8 121.6(8)
C11 C10 C9 117.6(10)
C11 C10 H10A 121.2
C9 C10 H10A 121.2
C12 C11 C10 124.2(12)
C12 C11 H11A 117.9
C10 C11 H11A 117.9
C11 C12 C13 119.8(12)
C11 C12 H12A 120.1
C13 C12 H12A 120.1
C12 C13 C14 118.8(11)
C12 C13 H13A 120.6
C14 C13 H13A 120.6
C9 C14 C15 118.3(9)
C9 C14 C13 120.0(9)
C15 C14 C13 121.6(9)
C16 C15 C14 120.3(9)
C16 C15 H15A 119.8
C14 C15 H15A 119.8
N1 C16 C15 122.0(8)
N1 C16 H16A 119.0
C15 C16 H16A 119.0
F5 C17 F6 108.3(12)
F5 C17 F4 102.5(12)
F6 C17 F4 110.0(13)
F6' C17 F5' 102.2(14)
F6' C17 F4' 106.3(17)
F5' C17 F4' 111.6(18)
F5 C17 C18 109.5(10)
F6' C17 C18 112.6(11)
F6 C17 C18 114.8(11)
F4 C17 C18 110.9(11)
F5' C17 C18 109.5(12)
F4' C17 C18 114.0(16)
C19 C18 C23 120.5(9)
C19 C18 C17 120.8(9)
C23 C18 C17 118.7(9)
C18 C19 C20 121.1(10)
C18 C19 H19A 119.4
C20 C19 H19A 119.4
C19 C20 C21 119.9(9)
C19 C20 H20A 120.0
C21 C20 H20A 120.0
C22 C21 C20 118.5(7)
C22 C21 C24 115.0(7)
C20 C21 C24 126.5(7)
C23 C22 C21 117.4(7)
C23 C22 Ir1 127.1(6)
C21 C22 Ir1 115.5(5)
C18 C23 C22 122.2(8)
C18 C23 H23A 118.9
C22 C23 H23A 118.9
N2 C24 C25 119.2(7)
N2 C24 C21 111.0(7)
C25 C24 C21 129.8(7)
C30 C25 C26 117.7(8)
C30 C25 C24 118.7(8)
C26 C25 C24 123.3(8)
C27 C26 C25 120.8(10)
C27 C26 H26A 119.6
C25 C26 H26A 119.6
C28 C27 C26 120.6(12)
C28 C27 H27A 119.7
C26 C27 H27A 119.7
C29 C28 C27 121.2(13)
C29 C28 H28A 119.4
C27 C28 H28A 119.4
C28 C29 C30 120.1(11)
C28 C29 H29A 119.9
C30 C29 H29A 119.9
C25 C30 C31 120.6(9)
C25 C30 C29 119.4(9)
C31 C30 C29 120.0(9)
C32 C31 C30 118.2(9)
C32 C31 H31A 120.9
C30 C31 H31A 120.9
C31 C32 N2 122.9(9)
C31 C32 H32A 118.5
N2 C32 H32A 118.5
N3 C33 S1 124.9(6)
N3 C33 S2 123.4(6)
S1 C33 S2 111.6(4)
N3 C34 C36 114.5(15)
N3 C34 C35 106.6(17)
C36 C34 C35 113(2)
N3 C34 H34A 107.6
C36 C34 H34A 107.6
C35 C34 H34A 107.6
C34 C35 H35A 109.5
C34 C35 H35B 109.5
H35A C35 H35B 109.5
C34 C35 H35C 109.5
H35A C35 H35C 109.5
H35B C35 H35C 109.5
C34 C36 H36A 109.5
C34 C36 H36B 109.5
H36A C36 H36B 109.5
C34 C36 H36C 109.5
H36A C36 H36C 109.5
H36B C36 H36C 109.5
C38' C37 C39 130.8(17)
C38' C37 N3 112.4(16)
C39 C37 N3 116.6(12)
C39 C37 C38 121.3(17)
N3 C37 C38 115.1(15)
C38' C37 H37A 70.2
C39 C37 H37A 99.0
N3 C37 H37A 97.5
C38 C37 H37A 100.0
C37 C38 H38A 109.5
C37 C38 H38B 109.5
H38A C38 H38B 109.5
C37 C38 H38C 109.5
H38A C38 H38C 109.5
H38B C38 H38C 109.5
C37 C39 H39A 109.5
C37 C39 H39B 109.5
H39A C39 H39B 109.5
C37 C39 H39C 109.5
H39A C39 H39C 109.5
H39B C39 H39C 109.5
C35' C34' C36' 114(3)
C35' C34' N3 111.6(18)
C36' C34' N3 110.7(19)
C35' C34' H34B 106.7
C36' C34' H34B 106.7
N3 C34' H34B 106.7
C34' C35' H35D 109.5
C34' C35' H35E 109.5
H35D C35' H35E 109.5
C34' C35' H35F 109.5
H35D C35' H35F 109.5
H35E C35' H35F 109.5
C34' C36' H36D 109.5
C34' C36' H36E 109.5
H36D C36' H36E 109.5
C34' C36' H36F 109.5
H36D C36' H36F 109.5
H36E C36' H36F 109.5
C37 C38' H37A 39.1
C37 C38' H38D 109.5
H37A C38' H38D 108.2
C37 C38' H38E 109.5
H37A C38' H38E 138.1
H38D C38' H38E 109.5
C37 C38' H38F 109.5
H37A C38' H38F 73.7
H38D C38' H38F 109.5
H38E C38' H38F 109.5
C22 Ir1 C7 89.4(3)
C22 Ir1 N2 79.3(3)
C7 Ir1 N2 96.5(3)
C22 Ir1 N1 95.8(3)
C7 Ir1 N1 79.6(3)
N2 Ir1 N1 173.9(2)
C22 Ir1 S1 99.1(2)
C7 Ir1 S1 170.3(2)
N2 Ir1 S1 89.67(17)
N1 Ir1 S1 94.81(17)
C22 Ir1 S2 170.5(2)
C7 Ir1 S2 100.1(2)
N2 Ir1 S2 98.95(18)
N1 Ir1 S2 86.42(18)
S1 Ir1 S2 71.46(7)
C8 N1 C16 119.6(7)
C8 N1 Ir1 117.0(5)
C16 N1 Ir1 123.2(5)
C24 N2 C32 119.8(7)
C24 N2 Ir1 118.5(5)
C32 N2 Ir1 121.7(6)
C33 N3 C34 132.4(13)
C33 N3 C37 122.2(9)
C34 N3 C37 103.8(14)
C33 N3 C34' 111.5(11)
C37 N3 C34' 126.3(12)
C33 S1 Ir1 88.6(3)
C33 S2 Ir1 87.5(3)

loop_
_geom_bond_atom_site_label_1
_geom_bond_atom_site_label_2
_geom_bond_distance
C1 F1 1.279(19)
C1 F3 1.340(18)
C1 F2' 1.327(18)
C1 F1' 1.312(18)
C1 F3' 1.35(2)
C1 F2 1.364(19)
C1 C2 1.513(15)
C2 C3 1.349(12)
C2 C6 1.401(11)
C3 C4 1.379(12)
C3 H3A 0.9300
C4 C5 1.400(11)
C4 H4A 0.9300
C5 C7 1.427(10)
C5 C8 1.463(10)
C6 C7 1.391(11)
C6 H6A 0.9300
C7 Ir1 2.014(7)
C8 N1 1.352(9)
C8 C9 1.447(12)
C9 C14 1.384(11)
C9 C10 1.423(12)
C10 C11 1.367(14)
C10 H10A 0.9300
C11 C12 1.350(17)
C11 H11A 0.9300
C12 C13 1.368(14)
C12 H12A 0.9300
C13 C14 1.435(13)
C13 H13A 0.9300
C14 C15 1.407(12)
C15 C16 1.349(12)
C15 H15A 0.9300
C16 N1 1.371(10)
C16 H16A 0.9300
C17 F5 1.333(16)
C17 F6' 1.313(18)
C17 F6 1.313(18)
C17 F4 1.346(18)
C17 F5' 1.31(2)
C17 F4' 1.29(3)
C17 C18 1.525(14)
C18 C19 1.349(12)
C18 C23 1.361(12)
C19 C20 1.385(12)
C19 H19A 0.9300
C20 C21 1.416(11)
C20 H20A 0.9300
C21 C22 1.433(10)
C21 C24 1.470(10)
C22 C23 1.403(10)
C22 Ir1 1.991(7)
C23 H23A 0.9300
C24 N2 1.368(10)
C24 C25 1.429(11)
C25 C30 1.393(11)
C25 C26 1.416(13)
C26 C27 1.369(15)
C26 H26A 0.9300
C27 C28 1.378(16)
C27 H27A 0.9300
C28 C29 1.328(15)
C28 H28A 0.9300
C29 C30 1.442(13)
C29 H29A 0.9300
C30 C31 1.398(12)
C31 C32 1.359(12)
C31 H31A 0.9300
C32 N2 1.372(10)
C32 H32A 0.9300
C33 N3 1.315(10)
C33 S1 1.714(8)
C33 S2 1.746(8)
C34 N3 1.396(17)
C34 C36 1.53(3)
C34 C35 1.60(3)
C34 H34A 0.9800
C35 H35A 0.9600
C35 H35B 0.9600
C35 H35C 0.9600
C36 H36A 0.9600
C36 H36B 0.9600
C36 H36C 0.9600
C37 C38' 1.40(3)
C37 C39 1.44(2)
C37 N3 1.477(16)
C37 C38 1.53(3)
C37 H37A 0.9335
C38 H38A 0.9600
C38 H38B 0.9600
C38 H38C 0.9600
C39 H39A 0.9600
C39 H39B 0.9600
C39 H39C 0.9600
C34' C35' 1.45(4)
C34' C36' 1.43(3)
C34' N3 1.66(2)
C34' H34B 0.9800
C35' H35D 0.9600
C35' H35E 0.9600
C35' H35F 0.9600
C36' H36D 0.9600
C36' H36E 0.9600
C36' H36F 0.9600
C38' H38D 0.9600
C38' H38E 0.9600
C38' H38F 0.9600
Ir1 N2 2.042(6)
Ir1 N1 2.049(6)
Ir1 S1 2.4442(19)
Ir1 S2 2.458(2)
